data_2004629
loop_
_publ_author_name
'Rudi\~no-Pi\~nera, E.'
'Panneerselvam, K.'
'Soriano-Garc\'ia, M.'

_publ_section_title
;
 5-Methyl-2-thiophenecarboxylic Acid
;
_journal_issue 3
_journal_name_full 'Acta Crystallographica Section C'
_journal_page_first 675
_journal_page_last 677
_journal_paper_doi 10.1107/S0108270195012467
_journal_volume 52
_journal_year 1996
_chemical_formula_moiety 'C6 H6 O2 S1'
_chemical_formula_sum 'C6 H6 O2 S'
_chemical_formula_weight 142.17
_chemical_name_systematic
;
 5-methyl-2-thiophene carboxylic-acid
;
_space_group_IT_number 14
_symmetry_cell_setting monoclinic
_symmetry_space_group_name_Hall '-P 2ybc'
_symmetry_space_group_name_H-M 'P 1 21/c 1'
_audit_creation_method SHELXL
_cell_angle_alpha 90.
_cell_angle_beta 93.30(1)
_cell_angle_gamma 90.0
_cell_formula_units_Z 4
_cell_length_a 5.079(1)
_cell_length_b 13.925(3)
_cell_length_c 9.450(2)
_cell_measurement_reflns_used 25
_cell_measurement_temperature 293(2)
_cell_measurement_theta_max 30
_cell_measurement_theta_min 10
_cell_volume 667.2(2)
_computing_cell_refinement 'XSCANS (Siemens, 1992)'
_computing_data_collection 'P4 software'
_computing_data_reduction XSCANS
_computing_molecular_graphics 'SHELXTL-Plus (Sheldrick, 1990b)'
_computing_publication_material SHELXL93
_computing_structure_refinement 'SHELXL93 (Sheldrick, 1993)'
_computing_structure_solution 'SHELXS86 (Sheldrick, 1990a)'
_diffrn_ambient_temperature 293(2)
_diffrn_measurement_device 'Siemens P4'
_diffrn_measurement_method \q/2\q
_diffrn_radiation_monochromator graphite
_diffrn_radiation_source 'fine-focus sealed tube'
_diffrn_radiation_type CuK\a
_diffrn_radiation_wavelength 1.54178
_diffrn_reflns_av_R_equivalents 0.0240
_diffrn_reflns_av_sigmaI/netI 0.0201
_diffrn_reflns_limit_h_max 5
_diffrn_reflns_limit_h_min -5
_diffrn_reflns_limit_k_max 16
_diffrn_reflns_limit_k_min 0
_diffrn_reflns_limit_l_max 10
_diffrn_reflns_limit_l_min 0
_diffrn_reflns_number 1129
_diffrn_reflns_theta_max 62.97
_diffrn_reflns_theta_min 5.66
_diffrn_standards_decay_% 2.5
_diffrn_standards_interval_count 100
_diffrn_standards_number 3
_exptl_absorpt_coefficient_mu 3.670
_exptl_absorpt_correction_T_max 0.261
_exptl_absorpt_correction_T_min 0.064
_exptl_absorpt_correction_type '\y scan'
_exptl_crystal_colour colourless
_exptl_crystal_density_diffrn 1.415
_exptl_crystal_density_method none
_exptl_crystal_description needle
_exptl_crystal_F_000 296
_exptl_crystal_size_max 0.22
_exptl_crystal_size_mid 0.20
_exptl_crystal_size_min 0.17
_refine_diff_density_max 0.272
_refine_diff_density_min -0.399
_refine_ls_extinction_method none
_refine_ls_goodness_of_fit_all 1.242
_refine_ls_goodness_of_fit_obs 1.047
_refine_ls_hydrogen_treatment 'All H atoms were refined isotropically'
_refine_ls_matrix_type full
_refine_ls_number_parameters 106
_refine_ls_number_reflns 981
_refine_ls_number_restraints 0
_refine_ls_restrained_S_all 1.350
_refine_ls_restrained_S_obs 1.047
_refine_ls_R_factor_all 0.0420
_refine_ls_R_factor_obs 0.0388
_refine_ls_shift/esd_max 0.006
_refine_ls_shift/esd_mean 0.001
_refine_ls_structure_factor_coef Fsqd
_refine_ls_weighting_scheme
;
calc w = 1/[\s^2^(F~o~^2^) + (0.0578P)^2^ + 0.4489P]
where P = (F~o~^2^ + 2F~c~^2^)/3
;
_refine_ls_wR_factor_all 0.1628
_refine_ls_wR_factor_obs 0.1016
_reflns_number_observed 932
_reflns_number_total 1004
_reflns_observed_criterion >2sigma(I)
_cod_data_source_file ka1147.cif
_cod_data_source_block I
_cod_original_sg_symbol_H-M 'P 21/c'
_cod_original_formula_sum 'C6 H6 O2 S1'
_cod_database_code 2004629

loop_
_symmetry_equiv_pos_as_xyz
'x, y, z'
'-x, 1/2+y, 1/2-z'
'-x, -y, -z'
'x, 1/2-y, 1/2+z'

loop_
_atom_site_aniso_label
_atom_site_aniso_U_11
_atom_site_aniso_U_22
_atom_site_aniso_U_33
_atom_site_aniso_U_12
_atom_site_aniso_U_13
_atom_site_aniso_U_23
S1 0.0446(6) 0.0354(5) 0.0458(5) 0.0003(3) 0.0165(3) 0.0019(3)
C2 0.048(2) 0.0341(15) 0.0371(15) -0.0020(12) 0.0079(12) -0.0011(11)
C3 0.058(2) 0.035(2) 0.054(2) -0.0035(14) 0.0203(15) -0.0029(13)
C4 0.057(2) 0.036(2) 0.056(2) -0.0093(14) 0.0193(15) 0.0032(14)
C5 0.045(2) 0.041(2) 0.0387(15) -0.0071(13) 0.0066(12) 0.0040(12)
C6 0.053(2) 0.059(2) 0.050(2) -0.007(2) 0.020(2) 0.004(2)
C7 0.045(2) 0.0354(15) 0.0386(15) -0.0020(12) 0.0082(12) -0.0005(11)
O8 0.0490(14) 0.0359(11) 0.0603(13) -0.0002(9) 0.0247(10) 0.0019(9)
O9 0.063(2) 0.0401(12) 0.0625(14) -0.0015(10) 0.0346(11) -0.0043(10)

loop_
_atom_site_label
_atom_site_occupancy
_atom_site_fract_x
_atom_site_fract_y
_atom_site_fract_z
_atom_site_U_iso_or_equiv
_atom_site_thermal_displace_type
_atom_site_calc_flag
_atom_site_type_symbol
S1 1 0.1099(1) 0.5438(1) 0.1841(1) 0.0414(4) Uani d S
C2 1 -0.0817(6) 0.6095(2) 0.2912(3) 0.0396(7) Uani d C
C3 1 -0.0583(7) 0.7063(2) 0.2655(3) 0.0486(8) Uani d C
C4 1 0.1130(6) 0.7254(2) 0.1588(4) 0.0491(8) Uani d C
C5 1 0.2200(6) 0.6456(2) 0.1042(3) 0.0415(7) Uani d C
C6 1 0.4109(8) 0.6393(3) -0.0101(4) 0.0530(9) Uani d C
C7 1 -0.2523(6) 0.5617(2) 0.3866(3) 0.0394(7) Uani d C
O8 1 -0.2671(4) 0.47208(13) 0.3891(2) 0.0476(6) Uani d O
O9 1 -0.3845(5) 0.61708(15) 0.4653(2) 0.0538(7) Uani d O
H3 1 -0.1475(63) 0.7525(26) 0.3139(34) 0.054(9) Uiso d H
H4 1 0.1630(76) 0.7861(30) 0.1279(41) 0.075(12) Uiso d H
H61 1 0.5649(101) 0.6036(37) 0.0184(51) 0.106(17) Uiso d H
H62 1 0.3425(89) 0.6091(35) -0.0880(52) 0.098(16) Uiso d H
H63 1 0.4479(102) 0.6964(39) -0.0381(56) 0.112(18) Uiso d H
H9 1 -0.5013(99) 0.5869(36) 0.5176(53) 0.112(17) Uiso d H

loop_
_atom_type_symbol
_atom_type_description
_atom_type_scat_dispersion_real
_atom_type_scat_dispersion_imag
_atom_type_scat_source
C C 0.0181 0.0091 'International Tables Vol C Tables 4.2.6.8 and 6.1.1.4'
H H 0.0000 0.0000 'International Tables Vol C Tables 4.2.6.8 and 6.1.1.4'
O O 0.0492 0.0322 'International Tables Vol C Tables 4.2.6.8 and 6.1.1.4'
S S 0.3331 0.5567 'International Tables Vol C Tables 4.2.6.8 and 6.1.1.4'

loop_
_geom_angle_atom_site_label_1
_geom_angle_atom_site_label_2
_geom_angle_atom_site_label_3
_geom_angle
_geom_angle_publ_flag
C2 S1 C5 91.70(10) yes
C3 C2 C7 128.4(3) yes
C3 C2 S1 111.2(2) yes
C7 C2 S1 120.3(2) yes
C2 C3 C4 112.3(3) yes
C2 C3 H3 123.(2) no
C4 C3 H3 125.(2) no
C5 C4 C3 113.6(3) yes
C5 C4 H4 120.(3) no
C3 C4 H4 126.(3) no
C4 C5 C6 128.0(3) yes
C4 C5 S1 111.3(2) yes
C6 C5 S1 120.8(2) yes
C5 C6 H61 113.(3) no
C5 C6 H62 113.(3) no
H61 C6 H62 105.(4) no
C5 C6 H63 109.(4) no
H61 C6 H63 112.(4) no
H62 C6 H63 105.(4) no
O8 C7 O9 123.6(3) yes
O8 C7 C2 120.6(3) yes
O9 C7 C2 115.8(3) yes
C7 O9 H9 115.(3) no

loop_
_geom_bond_atom_site_label_1
_geom_bond_atom_site_label_2
_geom_bond_distance
_geom_bond_publ_flag
S1 C2 1.710(3) yes
S1 C5 1.715(3) yes
C2 C3 1.376(4) yes
C2 C7 1.448(4) yes
C3 C4 1.394(4) yes
C3 H3 0.92(3) no
C4 C5 1.353(4) yes
C4 H4 0.93(4) no
C5 C6 1.494(4) yes
C6 H61 0.95(5) no
C6 H62 0.90(5) no
C6 H63 0.86(5) no
C7 O8 1.251(3) yes
C7 O9 1.287(3) yes
O9 H9 0.90(5) no

loop_
_geom_torsion_atom_site_label_1
_geom_torsion_atom_site_label_2
_geom_torsion_atom_site_label_3
_geom_torsion_atom_site_label_4
_geom_torsion
_geom_torsion_publ_flag
C5 S1 C2 C3 -0.3(2) no
C5 S1 C2 C7 176.1(2) no
C7 C2 C3 C4 -175.6(3) no
S1 C2 C3 C4 0.4(4) no
C2 C3 C4 C5 -0.3(4) no
C3 C4 C5 C6 -179.7(3) no
C3 C4 C5 S1 0.1(4) no
C2 S1 C5 C4 0.1(2) no
C2 S1 C5 C6 179.9(3) no
C3 C2 C7 O8 173.7(3) no
S1 C2 C7 O8 -2.0(4) no
C3 C2 C7 O9 -5.8(5) no
S1 C2 C7 O9 178.5(2) no

loop_
_cod_related_entry_id
_cod_related_entry_database
_cod_related_entry_code
1 ChemSpider 67286
